data_1566635
loop_
_publ_author_name
'del Rosso, L.'
'Celli, M.'
'Grazzi, F.'
'Catti, M.'
'Hansen, T. C.'
'Fortes, A. D.'
'Ulivi, L.'

_publ_section_title
;
 Cubic ice Ic without stacking defects obtained from ice XVII
;
_journal_name_full 'Nature Materials'
_journal_page_first 663
_journal_volume 19
_journal_year 2020
_chemical_formula_sum 'D2 O'
_chemical_formula_weight 20.03
_chemical_name_systematic 'Ice Ic'
_space_group_IT_number 227
_space_group_name_Hall '-F 4vw 2vw 3'
_space_group_name_H-M_alt 'F d -3 m :2'
_symmetry_cell_setting cubic
_symmetry_space_group_name_H-M 'F d -3 m :2'
_cell_angle_alpha 90.0
_cell_angle_beta 90.0
_cell_angle_gamma 90.0
_cell_formula_units_Z 8
_cell_length_a 6.37451(9)
_cell_length_b 6.37451
_cell_length_c 6.37451
_cell_volume 259.024(4)
_cod_data_source_file IceIc_delRosso2020.cif
_cod_data_source_block VESTA_phase_1
_cod_original_cell_volume 259.024(11)
_cod_original_sg_symbol_H-M 'F d -3 m'
_cod_original_formula_sum 'D2.00 O'
_cod_database_code 1566635

loop_
_space_group_symop_operation_xyz
'x, y, z'
'-x, -y, -z'
'-x+3/4, -y+1/4, z+1/2'
'x+1/4, y+3/4, -z+1/2'
'-x+1/4, y+1/2, -z+3/4'
'x+3/4, -y+1/2, z+1/4'
'x+1/2, -y+3/4, -z+1/4'
'-x+1/2, y+1/4, z+3/4'
'z, x, y'
'-z, -x, -y'
'z+1/2, -x+3/4, -y+1/4'
'-z+1/2, x+1/4, y+3/4'
'-z+3/4, -x+1/4, y+1/2'
'z+1/4, x+3/4, -y+1/2'
'-z+1/4, x+1/2, -y+3/4'
'z+3/4, -x+1/2, y+1/4'
'y, z, x'
'-y, -z, -x'
'-y+1/4, z+1/2, -x+3/4'
'y+3/4, -z+1/2, x+1/4'
'y+1/2, -z+3/4, -x+1/4'
'-y+1/2, z+1/4, x+3/4'
'-y+3/4, -z+1/4, x+1/2'
'y+1/4, z+3/4, -x+1/2'
'y+3/4, x+1/4, -z+1/2'
'-y+1/4, -x+3/4, z+1/2'
'-y, -x, -z'
'y, x, z'
'y+1/4, -x+1/2, z+3/4'
'-y+3/4, x+1/2, -z+1/4'
'-y+1/2, x+3/4, z+1/4'
'y+1/2, -x+1/4, -z+3/4'
'x+3/4, z+1/4, -y+1/2'
'-x+1/4, -z+3/4, y+1/2'
'-x+1/2, z+3/4, y+1/4'
'x+1/2, -z+1/4, -y+3/4'
'-x, -z, -y'
'x, z, y'
'x+1/4, -z+1/2, y+3/4'
'-x+3/4, z+1/2, -y+1/4'
'z+3/4, y+1/4, -x+1/2'
'-z+1/4, -y+3/4, x+1/2'
'z+1/4, -y+1/2, x+3/4'
'-z+3/4, y+1/2, -x+1/4'
'-z+1/2, y+3/4, x+1/4'
'z+1/2, -y+1/4, -x+3/4'
'-z, -y, -x'
'z, y, x'
'x, y+1/2, z+1/2'
'-x, -y+1/2, -z+1/2'
'-x+3/4, -y+3/4, z'
'x+1/4, y+1/4, -z'
'-x+1/4, y, -z+1/4'
'x+3/4, -y, z+3/4'
'x+1/2, -y+1/4, -z+3/4'
'-x+1/2, y+3/4, z+1/4'
'z, x+1/2, y+1/2'
'-z, -x+1/2, -y+1/2'
'z+1/2, -x+1/4, -y+3/4'
'-z+1/2, x+3/4, y+1/4'
'-z+3/4, -x+3/4, y'
'z+1/4, x+1/4, -y'
'-z+1/4, x, -y+1/4'
'z+3/4, -x, y+3/4'
'y, z+1/2, x+1/2'
'-y, -z+1/2, -x+1/2'
'-y+1/4, z, -x+1/4'
'y+3/4, -z, x+3/4'
'y+1/2, -z+1/4, -x+3/4'
'-y+1/2, z+3/4, x+1/4'
'-y+3/4, -z+3/4, x'
'y+1/4, z+1/4, -x'
'y+3/4, x+3/4, -z'
'-y+1/4, -x+1/4, z'
'-y, -x+1/2, -z+1/2'
'y, x+1/2, z+1/2'
'y+1/4, -x, z+1/4'
'-y+3/4, x, -z+3/4'
'-y+1/2, x+1/4, z+3/4'
'y+1/2, -x+3/4, -z+1/4'
'x+3/4, z+3/4, -y'
'-x+1/4, -z+1/4, y'
'-x+1/2, z+1/4, y+3/4'
'x+1/2, -z+3/4, -y+1/4'
'-x, -z+1/2, -y+1/2'
'x, z+1/2, y+1/2'
'x+1/4, -z, y+1/4'
'-x+3/4, z, -y+3/4'
'z+3/4, y+3/4, -x'
'-z+1/4, -y+1/4, x'
'z+1/4, -y, x+1/4'
'-z+3/4, y, -x+3/4'
'-z+1/2, y+1/4, x+3/4'
'z+1/2, -y+3/4, -x+1/4'
'-z, -y+1/2, -x+1/2'
'z, y+1/2, x+1/2'
'x+1/2, y, z+1/2'
'-x+1/2, -y, -z+1/2'
'-x+1/4, -y+1/4, z'
'x+3/4, y+3/4, -z'
'-x+3/4, y+1/2, -z+1/4'
'x+1/4, -y+1/2, z+3/4'
'x, -y+3/4, -z+3/4'
'-x, y+1/4, z+1/4'
'z+1/2, x, y+1/2'
'-z+1/2, -x, -y+1/2'
'z, -x+3/4, -y+3/4'
'-z, x+1/4, y+1/4'
'-z+1/4, -x+1/4, y'
'z+3/4, x+3/4, -y'
'-z+3/4, x+1/2, -y+1/4'
'z+1/4, -x+1/2, y+3/4'
'y+1/2, z, x+1/2'
'-y+1/2, -z, -x+1/2'
'-y+3/4, z+1/2, -x+1/4'
'y+1/4, -z+1/2, x+3/4'
'y, -z+3/4, -x+3/4'
'-y, z+1/4, x+1/4'
'-y+1/4, -z+1/4, x'
'y+3/4, z+3/4, -x'
'y+1/4, x+1/4, -z'
'-y+3/4, -x+3/4, z'
'-y+1/2, -x, -z+1/2'
'y+1/2, x, z+1/2'
'y+3/4, -x+1/2, z+1/4'
'-y+1/4, x+1/2, -z+3/4'
'-y, x+3/4, z+3/4'
'y, -x+1/4, -z+1/4'
'x+1/4, z+1/4, -y'
'-x+3/4, -z+3/4, y'
'-x, z+3/4, y+3/4'
'x, -z+1/4, -y+1/4'
'-x+1/2, -z, -y+1/2'
'x+1/2, z, y+1/2'
'x+3/4, -z+1/2, y+1/4'
'-x+1/4, z+1/2, -y+3/4'
'z+1/4, y+1/4, -x'
'-z+3/4, -y+3/4, x'
'z+3/4, -y+1/2, x+1/4'
'-z+1/4, y+1/2, -x+3/4'
'-z, y+3/4, x+3/4'
'z, -y+1/4, -x+1/4'
'-z+1/2, -y, -x+1/2'
'z+1/2, y, x+1/2'
'x+1/2, y+1/2, z'
'-x+1/2, -y+1/2, -z'
'-x+1/4, -y+3/4, z+1/2'
'x+3/4, y+1/4, -z+1/2'
'-x+3/4, y, -z+3/4'
'x+1/4, -y, z+1/4'
'x, -y+1/4, -z+1/4'
'-x, y+3/4, z+3/4'
'z+1/2, x+1/2, y'
'-z+1/2, -x+1/2, -y'
'z, -x+1/4, -y+1/4'
'-z, x+3/4, y+3/4'
'-z+1/4, -x+3/4, y+1/2'
'z+3/4, x+1/4, -y+1/2'
'-z+3/4, x, -y+3/4'
'z+1/4, -x, y+1/4'
'y+1/2, z+1/2, x'
'-y+1/2, -z+1/2, -x'
'-y+3/4, z, -x+3/4'
'y+1/4, -z, x+1/4'
'y, -z+1/4, -x+1/4'
'-y, z+3/4, x+3/4'
'-y+1/4, -z+3/4, x+1/2'
'y+3/4, z+1/4, -x+1/2'
'y+1/4, x+3/4, -z+1/2'
'-y+3/4, -x+1/4, z+1/2'
'-y+1/2, -x+1/2, -z'
'y+1/2, x+1/2, z'
'y+3/4, -x, z+3/4'
'-y+1/4, x, -z+1/4'
'-y, x+1/4, z+1/4'
'y, -x+3/4, -z+3/4'
'x+1/4, z+3/4, -y+1/2'
'-x+3/4, -z+1/4, y+1/2'
'-x, z+1/4, y+1/4'
'x, -z+3/4, -y+3/4'
'-x+1/2, -z+1/2, -y'
'x+1/2, z+1/2, y'
'x+3/4, -z, y+3/4'
'-x+1/4, z, -y+1/4'
'z+1/4, y+3/4, -x+1/2'
'-z+3/4, -y+1/4, x+1/2'
'z+3/4, -y, x+3/4'
'-z+1/4, y, -x+1/4'
'-z, y+1/4, x+1/4'
'z, -y+3/4, -x+3/4'
'-z+1/2, -y+1/2, -x'
'z+1/2, y+1/2, x'

loop_
_atom_site_type_symbol
_atom_site_label
_atom_site_fract_x
_atom_site_fract_y
_atom_site_fract_z
_atom_site_occupancy
_atom_site_thermal_displace_type
_atom_site_U_iso_or_equiv
_atom_site_symmetry_multiplicity
O O 0.375 0.375 0.375 1.0 Uiso 0.0279(4) 8
D D 0.46608(9) 0.46608(9) 0.46608(9) 0.5 Uiso 0.0322(4) 32

loop_
_atom_type_symbol
_atom_type_number_in_cell
O 8.0
D 16.0
